data_4100774
loop_
_publ_author_name
'Partha Sarathi Mukherjee'
'Neeladri Das'
'Yury K. Kryschenko'
'Atta M. Arif'
'Peter J. Stang'

_publ_section_title
;
Design, Synthesis, and Crystallographic Studies of Neutral Platinum-Based
Macrocycles Formed via Self-Assembly
;
_journal_name_full 'Journal of the American Chemical Society'
_journal_page_first 2464
_journal_page_last 2473
_journal_paper_doi 10.1021/ja039235b
_journal_volume 126
_journal_year 2004
_chemical_formula_sum 'C108 H156 Cl12 O8 P8 Pt4'
_chemical_formula_weight 3035.85
_space_group_IT_number 2
_space_group_name_Hall '-P 1'
_space_group_name_H-M_alt 'P -1'
_symmetry_cell_setting triclinic
_symmetry_space_group_name_Hall '-P 1'
_symmetry_space_group_name_H-M 'P -1'
_cell_angle_alpha 65.8038(9)
_cell_angle_beta 89.4500(12)
_cell_angle_gamma 88.8228(13)
_cell_formula_units_Z 1
_cell_length_a 10.1898(1)
_cell_length_b 17.4960(4)
_cell_length_c 20.0771(4)
_cell_measurement_temperature 150(1)
_cell_volume 3264.21(10)
_diffrn_ambient_temperature 150(1)
_exptl_crystal_density_diffrn 1.544
_cod_database_code 4100774

loop_
_symmetry_equiv_pos_as_xyz
'x, y, z'
'-x, -y, -z'

loop_
_atom_site_label
_atom_site_type_symbol
_atom_site_fract_x
_atom_site_fract_y
_atom_site_fract_z
_atom_site_U_iso_or_equiv
_atom_site_adp_type
_atom_site_occupancy
_atom_site_symmetry_multiplicity
_atom_site_calc_flag
_atom_site_refinement_flags
_atom_site_disorder_assembly
_atom_site_disorder_group
Pt1 Pt 0.49588(4) 0.37124(3) 0.29185(3) 0.04519(18) Uani 1 1 d . A .
Pt2 Pt 1.60245(4) -0.14177(3) 0.81832(3) 0.04469(17) Uani 1 1 d . . .
P1 P 0.6446(3) 0.3890(3) 0.2003(2) 0.0820(17) Uani 1 1 d . . .
P2 P 0.3552(3) 0.3602(2) 0.3872(2) 0.0551(9) Uani 1 1 d . . .
P3 P 1.6964(6) -0.0955(3) 0.7055(3) 0.0836(16) Uani 1 1 d D . .
P4 P 1.5184(3) -0.1687(3) 0.93252(18) 0.0534(9) Uani 1 1 d . . .
O1 O 0.6396(7) 0.2992(5) 0.3691(5) 0.0446(19) Uani 1 1 d . . .
O2 O 0.7059(11) 0.4138(6) 0.3826(8) 0.092(4) Uani 1 1 d . . .
O3 O 1.4338(8) -0.0689(5) 0.7666(5) 0.0472(19) Uani 1 1 d . . .
O4 O 1.4876(16) 0.0453(7) 0.7813(7) 0.107(5) Uani 1 1 d . . .
C1 C 0.7096(12) 0.3381(8) 0.3959(9) 0.063(4) Uani 1 1 d . A .
C2 C 0.8041(12) 0.2830(7) 0.4553(8) 0.052(3) Uani 1 1 d . . .
C3 C 0.8320(13) 0.2018(7) 0.4683(6) 0.044(3) Uani 1 1 d . A .
H3 H 0.7862 0.1766 0.4417 0.052 Uiso 1 1 calc R . .
C4 C 0.9253(13) 0.1549(7) 0.5191(6) 0.047(3) Uani 1 1 d . . .
H4 H 0.9417 0.0982 0.5268 0.056 Uiso 1 1 calc R A .
C5 C 0.9944(13) 0.1884(7) 0.5587(7) 0.050(3) Uani 1 1 d . A .
C6 C 0.9632(18) 0.2693(10) 0.5468(14) 0.100(8) Uani 1 1 d . . .
H6 H 1.0061 0.2943 0.5745 0.120 Uiso 1 1 calc R A .
C7 C 0.8695(19) 0.3164(11) 0.4949(14) 0.111(9) Uani 1 1 d . A .
H7 H 0.8516 0.3728 0.4873 0.134 Uiso 1 1 calc R . .
C8 C 1.0986(13) 0.1403(7) 0.6119(7) 0.047(3) Uani 1 1 d . . .
C9 C 1.1406(19) 0.0630(11) 0.6186(14) 0.109(9) Uani 1 1 d . A .
H9 H 1.1014 0.0384 0.5896 0.131 Uiso 1 1 calc R . .
C10 C 1.2398(17) 0.0196(10) 0.6672(13) 0.091(7) Uani 1 1 d . . .
H10 H 1.2623 -0.0357 0.6729 0.109 Uiso 1 1 calc R A .
C11 C 1.3062(14) 0.0535(7) 0.7071(6) 0.047(3) Uani 1 1 d . A .
C12 C 1.267(2) 0.1307(10) 0.6977(10) 0.101(8) Uani 1 1 d . . .
H12 H 1.3087 0.1568 0.7247 0.121 Uiso 1 1 calc R A .
C13 C 1.168(2) 0.1738(9) 0.6506(8) 0.091(7) Uani 1 1 d . A .
H13 H 1.1467 0.2293 0.6448 0.109 Uiso 1 1 calc R . .
C14 C 1.4184(14) 0.0073(8) 0.7557(6) 0.049(3) Uani 1 1 d . A .
C15 C 0.2394(12) 0.2184(13) 0.1350(9) 0.071(5) Uani 1 1 d . . .
C16 C 0.1490(16) 0.192(2) 0.1004(15) 0.141(13) Uani 1 1 d . . .
H16 H 0.1578 0.1372 0.1012 0.169 Uiso 1 1 calc R . .
C17 C 0.039(3) 0.2456(18) 0.0623(15) 0.123(8) Uiso 1 1 d . . .
H17 H -0.0214 0.2260 0.0371 0.147 Uiso 1 1 calc R . .
C18 C 0.0201(18) 0.318(2) 0.0615(14) 0.155(14) Uani 1 1 d . . .
H18 H -0.0537 0.3508 0.0360 0.186 Uiso 1 1 calc R . .
C19 C 0.1067(13) 0.3532(16) 0.0981(8) 0.092(7) Uani 1 1 d . . .
C20 C 0.0896(15) 0.4312(13) 0.0995(9) 0.083(6) Uani 1 1 d . . .
H20 H 0.0169 0.4652 0.0741 0.099 Uiso 1 1 calc R . .
C21 C 0.1708(13) 0.4612(10) 0.1350(9) 0.074(5) Uani 1 1 d . . .
C22 C 0.1552(19) 0.5453(12) 0.1321(11) 0.096(7) Uani 1 1 d . . .
H22 H 0.0850 0.5800 0.1044 0.116 Uiso 1 1 calc R . .
C23 C 0.2372(17) 0.5754(11) 0.1674(14) 0.105(8) Uani 1 1 d . . .
H23 H 0.2278 0.6313 0.1631 0.126 Uiso 1 1 calc R . .
C24 C 0.3366(13) 0.5225(8) 0.2105(11) 0.079(6) Uani 1 1 d . A .
H24 H 0.3941 0.5448 0.2347 0.095 Uiso 1 1 calc R . .
C25 C 0.3575(12) 0.4404(8) 0.2206(9) 0.061(4) Uani 1 1 d . . .
C26 C 0.2795(11) 0.4086(8) 0.1770(7) 0.055(4) Uani 1 1 d . A .
C27 C 0.2987(10) 0.3307(9) 0.1752(6) 0.052(3) Uani 1 1 d . . .
H27 H 0.3710 0.2974 0.2017 0.062 Uiso 1 1 calc R A .
C28 C 0.2184(12) 0.2971(11) 0.1367(7) 0.064(4) Uani 1 1 d . A .
C29 C 0.7040(17) 0.2913(14) 0.1950(9) 0.101(8) Uani 1 1 d . . .
H29A H 0.6271 0.2580 0.1944 0.121 Uiso 1 1 calc R . .
H29B H 0.7511 0.3061 0.1481 0.121 Uiso 1 1 calc R . .
C30 C 0.793(2) 0.2378(14) 0.2556(10) 0.100(7) Uani 1 1 d . . .
H30A H 0.8184 0.1871 0.2488 0.150 Uiso 1 1 calc R . .
H30B H 0.7473 0.2220 0.3024 0.150 Uiso 1 1 calc R . .
H30C H 0.8718 0.2691 0.2554 0.150 Uiso 1 1 calc R . .
C31 C 0.5880(15) 0.4525(16) 0.1078(10) 0.132(12) Uani 1 1 d . . .
H31A H 0.5152 0.4231 0.0964 0.158 Uiso 1 1 calc R . .
H31B H 0.5521 0.5062 0.1061 0.158 Uiso 1 1 calc R . .
C32 C 0.694(3) 0.472(2) 0.0479(18) 0.157(12) Uiso 1 1 d . . .
H32A H 0.6553 0.5067 0.0003 0.235 Uiso 1 1 calc R . .
H32B H 0.7271 0.4190 0.0472 0.235 Uiso 1 1 calc R . .
H32C H 0.7661 0.5013 0.0581 0.235 Uiso 1 1 calc R . .
C33 C 0.7918(16) 0.4365(16) 0.2073(14) 0.143(13) Uani 1 1 d . . .
H33A H 0.8291 0.4061 0.2567 0.172 Uiso 1 1 calc R . .
H33B H 0.8561 0.4327 0.1715 0.172 Uiso 1 1 calc R . .
C34 C 0.769(4) 0.527(2) 0.193(2) 0.175(14) Uiso 1 1 d . . .
H34A H 0.8513 0.5513 0.2000 0.262 Uiso 1 1 calc R . .
H34B H 0.7030 0.5315 0.2275 0.262 Uiso 1 1 calc R . .
H34C H 0.7377 0.5585 0.1431 0.262 Uiso 1 1 calc R . .
C35 C 0.306(3) 0.4546(18) 0.3952(17) 0.064(7) Uiso 0.541(10) 1 d P A 1
H35A H 0.2529 0.4895 0.3518 0.077 Uiso 0.541(10) 1 calc PR A 1
H35B H 0.2485 0.4401 0.4387 0.077 Uiso 0.541(10) 1 calc PR A 1
C36 C 0.420(2) 0.5071(16) 0.4021(14) 0.113(7) Uiso 1 1 d . . .
H36A H 0.3854 0.5580 0.4055 0.170 Uiso 0.541(10) 1 calc PR A 1
H36B H 0.4771 0.5225 0.3591 0.170 Uiso 0.541(10) 1 calc PR A 1
H36C H 0.4711 0.4741 0.4461 0.170 Uiso 0.541(10) 1 calc PR A 1
H36D H 0.4461 0.5263 0.4384 0.170 Uiso 0.459(10) 1 d PR A 2
H36E H 0.3387 0.5338 0.3806 0.170 Uiso 0.459(10) 1 d PR A 2
H36F H 0.4867 0.5208 0.3650 0.170 Uiso 0.459(10) 1 d PR A 2
C37 C 0.202(2) 0.3033(16) 0.3980(15) 0.057(6) Uani 0.541(10) 1 d P A 1
H37A H 0.2209 0.2489 0.3954 0.069 Uiso 0.541(10) 1 calc PR A 1
H37B H 0.1642 0.2916 0.4468 0.069 Uiso 0.541(10) 1 calc PR A 1
C38 C 0.0985(13) 0.3535(12) 0.3382(10) 0.076(5) Uani 1 1 d . . .
H38A H 0.0185 0.3207 0.3461 0.113 Uiso 0.541(10) 1 calc PR A 1
H38B H 0.1346 0.3643 0.2898 0.113 Uiso 0.541(10) 1 calc PR A 1
H38C H 0.0776 0.4068 0.3414 0.113 Uiso 0.541(10) 1 calc PR A 1
H38D H 0.0145 0.3812 0.3243 0.113 Uiso 0.459(10) 1 d PR A 2
H38E H 0.0880 0.3010 0.3796 0.113 Uiso 0.459(10) 1 d PR A 2
H38F H 0.1352 0.3435 0.2982 0.113 Uiso 0.459(10) 1 d PR A 2
C39 C 0.425(2) 0.2956(16) 0.4854(14) 0.050(6) Uani 0.541(10) 1 d P A 1
H39A H 0.5106 0.3195 0.4892 0.060 Uiso 0.541(10) 1 calc PR A 1
H39B H 0.3648 0.3036 0.5210 0.060 Uiso 0.541(10) 1 calc PR A 1
C35' C 0.408(6) 0.421(3) 0.438(4) 0.13(2) Uani 0.459(10) 1 d P A 2
H35C H 0.3442 0.4110 0.4785 0.156 Uiso 0.459(10) 1 calc PR A 2
H35D H 0.4934 0.3981 0.4608 0.156 Uiso 0.459(10) 1 calc PR A 2
C37' C 0.185(3) 0.4047(18) 0.3571(19) 0.062(9) Uani 0.459(10) 1 d P A 2
H37C H 0.1440 0.4164 0.3969 0.075 Uiso 0.459(10) 1 calc PR A 2
H37D H 0.1934 0.4589 0.3143 0.075 Uiso 0.459(10) 1 calc PR A 2
C39' C 0.328(4) 0.264(3) 0.453(2) 0.078(11) Uani 0.459(10) 1 d P A 2
H39C H 0.2574 0.2705 0.4845 0.094 Uiso 0.459(10) 1 calc PR A 2
H39D H 0.2919 0.2300 0.4285 0.094 Uiso 0.459(10) 1 calc PR A 2
C40 C 0.4436(19) 0.2092(13) 0.5057(10) 0.086(5) Uani 1 1 d . . .
H40A H 0.4782 0.1832 0.5556 0.129 Uiso 0.541(10) 1 calc PR A 1
H40B H 0.5060 0.2001 0.4721 0.129 Uiso 0.541(10) 1 calc PR A 1
H40C H 0.3595 0.1842 0.5036 0.129 Uiso 0.541(10) 1 calc PR A 1
H40D H 0.4096 0.1576 0.5410 0.129 Uiso 0.459(10) 1 d PR A 2
H40E H 0.4830 0.2396 0.5305 0.129 Uiso 0.459(10) 1 d PR A 2
H40F H 0.5085 0.1974 0.4761 0.129 Uiso 0.459(10) 1 d PR A 2
C41 C 1.799(3) 0.0004(19) 0.7057(17) 0.064(7) Uani 0.541(10) 1 d P A 1
H41A H 1.8415 0.0270 0.6574 0.077 Uiso 0.541(10) 1 calc PR A 1
H41B H 1.7344 0.0419 0.7091 0.077 Uiso 0.541(10) 1 calc PR A 1
C42 C 1.899(4) -0.012(2) 0.7606(19) 0.093(12) Uani 0.541(10) 1 d P A 1
H42A H 1.9396 0.0412 0.7517 0.140 Uiso 0.541(10) 1 calc PR A 1
H42B H 1.9664 -0.0518 0.7577 0.140 Uiso 0.541(10) 1 calc PR A 1
H42C H 1.8590 -0.0353 0.8093 0.140 Uiso 0.541(10) 1 calc PR A 1
C43 C 1.846(3) -0.1612(16) 0.7021(14) 0.037(6) Uani 0.541(10) 1 d P A 1
H43A H 1.9055 -0.1684 0.7432 0.045 Uiso 0.541(10) 1 calc PR A 1
H43B H 1.8176 -0.2174 0.7084 0.045 Uiso 0.541(10) 1 calc PR A 1
C44 C 1.926(3) -0.119(2) 0.6266(18) 0.044(7) Uani 0.541(10) 1 d P A 1
H44A H 2.0013 -0.1554 0.6271 0.065 Uiso 0.541(10) 1 calc PR A 1
H44B H 1.9581 -0.0643 0.6210 0.065 Uiso 0.541(10) 1 calc PR A 1
H44C H 1.8685 -0.1120 0.5857 0.065 Uiso 0.541(10) 1 calc PR A 1
C45 C 1.617(5) -0.054(2) 0.6184(17) 0.31(3) Uiso 1 1 d D A 1
H45A H 1.5655 -0.0021 0.6090 0.369 Uiso 1 1 calc R A 1
H45B H 1.6778 -0.0459 0.5774 0.369 Uiso 1 1 calc R A 1
C46 C 1.535(2) -0.1280(15) 0.6376(13) 0.108(7) Uiso 1 1 d D A 1
H46A H 1.4814 -0.1221 0.5955 0.162 Uiso 1 1 calc R A 1
H46B H 1.4779 -0.1333 0.6787 0.162 Uiso 1 1 calc R A 1
H46C H 1.5915 -0.1783 0.6515 0.162 Uiso 1 1 calc R A 1
C41' C 1.690(4) 0.024(2) 0.6539(16) 0.066(10) Uani 0.459(10) 1 d P A 2
H41C H 1.7283 0.0417 0.6044 0.080 Uiso 0.459(10) 1 calc PR A 2
H41D H 1.5989 0.0459 0.6496 0.080 Uiso 0.459(10) 1 calc PR A 2
C42' C 1.766(5) 0.053(3) 0.697(2) 0.094(15) Uani 0.459(10) 1 d P A 2
H42D H 1.7673 0.1147 0.6741 0.140 Uiso 0.459(10) 1 calc PR A 2
H42E H 1.8560 0.0309 0.7005 0.140 Uiso 0.459(10) 1 calc PR A 2
H42F H 1.7277 0.0344 0.7458 0.140 Uiso 0.459(10) 1 calc PR A 2
C43' C 1.838(4) -0.123(2) 0.6813(17) 0.053(10) Uani 0.459(10) 1 d P A 2
H43C H 1.9060 -0.1074 0.7078 0.064 Uiso 0.459(10) 1 calc PR A 2
H43D H 1.8389 -0.1851 0.7014 0.064 Uiso 0.459(10) 1 calc PR A 2
C44' C 1.883(4) -0.094(3) 0.605(3) 0.063(12) Uani 0.459(10) 1 d P A 2
H44D H 1.9686 -0.1194 0.6042 0.095 Uiso 0.459(10) 1 calc PR A 2
H44E H 1.8896 -0.0328 0.5842 0.095 Uiso 0.459(10) 1 calc PR A 2
H44F H 1.8195 -0.1102 0.5773 0.095 Uiso 0.459(10) 1 calc PR A 2
C47 C 1.343(2) -0.136(2) 0.9316(10) 0.133(11) Uani 1 1 d . A .
H47A H 1.3377 -0.0738 0.9103 0.160 Uiso 1 1 calc R . .
H47B H 1.2933 -0.1551 0.8996 0.160 Uiso 1 1 calc R . .
C48 C 1.282(2) -0.169(2) 1.0055(15) 0.139(11) Uani 1 1 d . . .
H48A H 1.1900 -0.1503 1.0014 0.208 Uiso 1 1 calc R A .
H48B H 1.3291 -0.1485 1.0370 0.208 Uiso 1 1 calc R . .
H48C H 1.2864 -0.2305 1.0267 0.208 Uiso 1 1 calc R . .
C49 C 1.518(3) -0.2843(15) 1.0006(14) 0.111(8) Uani 1 1 d . A .
H49A H 1.6100 -0.3059 1.0057 0.133 Uiso 1 1 calc R . .
H49B H 1.4910 -0.2864 1.0487 0.133 Uiso 1 1 calc R . .
C50 C 1.431(5) -0.345(4) 0.983(3) 0.28(3) Uiso 1 1 d . . .
H50A H 1.4408 -0.4018 1.0222 0.418 Uiso 1 1 calc R A .
H50B H 1.4588 -0.3461 0.9366 0.418 Uiso 1 1 calc R . .
H50C H 1.3394 -0.3267 0.9800 0.418 Uiso 1 1 calc R . .
C51 C 1.604(2) -0.1234(15) 0.9837(11) 0.094(6) Uani 1 1 d . A .
H51A H 1.5497 -0.1287 1.0266 0.112 Uiso 1 1 calc R . .
H51B H 1.6865 -0.1555 1.0021 0.112 Uiso 1 1 calc R . .
C52 C 1.636(2) -0.0306(12) 0.9401(10) 0.093(6) Uani 1 1 d . . .
H52A H 1.6828 -0.0098 0.9715 0.140 Uiso 1 1 calc R A .
H52B H 1.5543 0.0020 0.9229 0.140 Uiso 1 1 calc R . .
H52C H 1.6911 -0.0248 0.8982 0.140 Uiso 1 1 calc R . .
C53 C 0.881(4) 0.551(2) 0.388(2) 0.086(10) Uani 0.541(10) 1 d P A 1
H53 H 0.8481 0.5014 0.3813 0.103 Uiso 0.541(10) 1 calc PR A 1
Cl1 Cl 0.9399(15) 0.5169(6) 0.4778(7) 0.141(6) Uani 0.541(10) 1 d P . 1
Cl2 Cl 0.7502(9) 0.6235(7) 0.3709(8) 0.089(3) Uani 0.541(10) 1 d P A 1
Cl3 Cl 0.9986(6) 0.5983(4) 0.3218(5) 0.124(2) Uani 1 1 d . . .
C53' C 0.817(4) 0.5863(19) 0.3285(18) 0.064(9) Uani 0.459(10) 1 d P A 2
H53' H 0.7931 0.5333 0.3241 0.077 Uiso 0.459(10) 1 calc PR A 2
Cl1' Cl 0.7782(16) 0.5774(8) 0.4175(8) 0.095(4) Uani 0.459(10) 1 d P A 2
Cl2' Cl 0.7292(16) 0.6689(7) 0.2658(8) 0.116(5) Uani 0.459(10) 1 d P A 2
Cl4 Cl 1.5686(14) 0.2622(9) 0.6599(8) 0.123(4) Uiso 0.50 1 d P B 1
Cl5 Cl 1.4856(16) 0.2659(10) 0.7916(9) 0.136(5) Uiso 0.50 1 d PD B 1
Cl6 Cl 1.749(2) 0.2053(14) 0.7929(12) 0.179(7) Uiso 0.50 1 d PD B 1
C54 C 1.595(3) 0.219(4) 0.750(3) 0.15(2) Uiso 0.50 1 d PD B 1
H54 H 1.5627 0.1608 0.7662 0.176 Uiso 0.50 1 calc PR B 1
Cl7 Cl 0.944(2) -0.1842(15) 1.1036(13) 0.200(9) Uiso 0.50 1 d P . .
Cl8 Cl 0.983(3) -0.046(2) 1.1578(18) 0.274(14) Uiso 0.50 1 d PD . .
Cl9 Cl 0.7351(15) -0.1005(9) 1.1305(8) 0.128(4) Uiso 0.50 1 d P . .
C55 C 0.897(4) -0.078(3) 1.100(2) 0.087(10) Uiso 0.50 1 d PD . .
H55 H 0.8994 -0.0349 1.0484 0.104 Uiso 0.50 1 calc PR . .

loop_
_atom_site_aniso_label
_atom_site_aniso_U_11
_atom_site_aniso_U_22
_atom_site_aniso_U_33
_atom_site_aniso_U_23
_atom_site_aniso_U_13
_atom_site_aniso_U_12
Pt1 0.0231(2) 0.0310(2) 0.0666(3) -0.0051(2) 0.00279(19) -0.00019(15)
Pt2 0.0264(2) 0.0711(3) 0.0476(3) -0.0352(2) 0.00318(17) -0.00886(19)
P1 0.0240(15) 0.086(3) 0.066(2) 0.039(2) 0.0099(15) 0.0130(16)
P2 0.0386(17) 0.056(2) 0.083(3) -0.0412(19) 0.0073(16) -0.0019(14)
P3 0.111(4) 0.052(2) 0.088(3) -0.028(2) 0.068(3) -0.025(2)
P4 0.0453(18) 0.080(2) 0.0397(17) -0.0304(17) -0.0030(13) 0.0170(16)
O1 0.031(4) 0.039(4) 0.054(5) -0.010(4) -0.004(3) 0.001(3)
O2 0.063(7) 0.031(5) 0.169(13) -0.028(6) -0.050(7) 0.007(4)
O3 0.039(4) 0.051(5) 0.053(5) -0.022(4) -0.005(4) -0.004(4)
O4 0.174(14) 0.048(6) 0.100(9) -0.029(6) -0.094(10) 0.006(7)
C1 0.031(6) 0.037(7) 0.099(11) -0.006(7) -0.017(7) -0.002(5)
C2 0.039(6) 0.035(6) 0.084(10) -0.025(6) -0.012(6) 0.000(5)
C3 0.060(7) 0.036(6) 0.034(6) -0.012(5) 0.006(5) -0.004(5)
C4 0.064(8) 0.035(6) 0.034(6) -0.007(5) -0.001(5) 0.005(5)
C5 0.054(7) 0.032(6) 0.058(8) -0.010(5) -0.007(6) -0.011(5)
C6 0.088(12) 0.052(9) 0.18(2) -0.070(12) -0.068(14) 0.019(8)
C7 0.089(13) 0.055(9) 0.21(2) -0.074(13) -0.088(15) 0.024(9)
C8 0.055(7) 0.036(6) 0.043(7) -0.009(5) 0.000(5) -0.007(5)
C9 0.099(14) 0.063(10) 0.19(2) -0.079(13) -0.096(15) 0.023(9)
C10 0.068(10) 0.054(9) 0.161(19) -0.055(11) -0.058(12) 0.015(8)
C11 0.066(8) 0.038(6) 0.032(6) -0.009(5) 0.002(5) -0.013(5)
C12 0.19(2) 0.047(8) 0.079(11) -0.036(8) -0.086(13) 0.026(10)
C13 0.18(2) 0.043(8) 0.052(9) -0.023(7) -0.067(11) 0.031(10)
C14 0.066(8) 0.044(7) 0.033(6) -0.009(5) -0.002(5) -0.011(6)
C15 0.027(6) 0.144(15) 0.075(10) -0.079(11) -0.022(6) 0.021(8)
C16 0.043(9) 0.28(3) 0.20(3) -0.21(3) -0.059(13) 0.058(14)
C18 0.062(11) 0.33(4) 0.15(2) -0.18(3) -0.086(13) 0.101(18)
C19 0.030(7) 0.21(2) 0.047(8) -0.064(12) -0.020(6) 0.033(10)
C20 0.038(8) 0.129(16) 0.065(10) -0.026(10) -0.007(7) 0.049(9)
C21 0.034(7) 0.080(10) 0.062(9) 0.017(8) -0.001(6) 0.026(7)
C22 0.061(11) 0.076(12) 0.103(14) 0.011(10) 0.007(10) 0.043(9)
C23 0.048(9) 0.047(9) 0.17(2) 0.008(11) 0.003(12) 0.016(7)
C24 0.029(6) 0.034(7) 0.139(16) -0.001(8) 0.005(8) 0.005(5)
C25 0.025(6) 0.046(7) 0.085(10) 0.000(7) 0.008(6) 0.003(5)
C26 0.030(6) 0.055(7) 0.047(7) 0.011(6) 0.002(5) 0.018(5)
C27 0.020(5) 0.083(9) 0.036(6) -0.008(6) -0.004(4) 0.013(5)
C28 0.032(6) 0.120(13) 0.046(7) -0.042(8) -0.014(5) 0.027(7)
C29 0.058(10) 0.143(18) 0.056(9) 0.003(10) 0.020(8) 0.048(11)
C30 0.096(14) 0.118(16) 0.064(11) -0.018(11) -0.003(10) 0.057(12)
C31 0.035(8) 0.17(2) 0.073(11) 0.066(13) 0.020(7) 0.025(10)
C33 0.027(8) 0.14(2) 0.15(2) 0.053(16) -0.003(10) -0.013(10)
C37 0.044(13) 0.049(13) 0.074(17) -0.021(12) 0.021(12) -0.013(10)
C38 0.030(7) 0.108(13) 0.091(12) -0.042(10) 0.004(7) -0.015(7)
C39 0.045(13) 0.059(15) 0.062(15) -0.041(13) 0.009(11) -0.008(10)
C35' 0.15(5) 0.08(3) 0.17(6) -0.07(4) -0.04(4) -0.01(3)
C37' 0.046(16) 0.039(15) 0.08(2) 0.001(14) 0.007(14) -0.003(12)
C39' 0.06(2) 0.11(3) 0.07(2) -0.04(2) -0.004(17) 0.02(2)
C40 0.082(12) 0.100(14) 0.065(11) -0.023(10) 0.003(9) 0.005(10)
C41 0.08(2) 0.046(15) 0.058(17) -0.015(14) 0.004(14) 0.004(15)
C42 0.10(3) 0.11(3) 0.08(2) -0.04(2) 0.027(19) -0.06(2)
C43 0.051(13) 0.028(12) 0.025(13) -0.004(10) 0.014(10) 0.002(11)
C44 0.043(18) 0.047(17) 0.042(16) -0.020(13) 0.011(12) 0.008(11)
C41' 0.09(3) 0.058(18) 0.041(16) -0.011(14) 0.028(16) -0.038(18)
C42' 0.12(4) 0.07(2) 0.08(3) -0.02(2) 0.03(3) -0.07(3)
C43' 0.057(19) 0.06(2) 0.026(16) 0.006(15) 0.006(13) -0.027(19)
C44' 0.05(3) 0.06(3) 0.09(4) -0.04(3) 0.02(2) -0.012(18)
C47 0.093(15) 0.21(3) 0.050(10) -0.010(13) 0.024(10) 0.057(17)
C48 0.095(17) 0.22(3) 0.14(2) -0.12(2) -0.023(16) 0.039(19)
C49 0.116(18) 0.115(18) 0.130(19) -0.080(16) 0.015(15) -0.007(14)
C51 0.087(13) 0.126(18) 0.085(13) -0.061(13) -0.025(10) 0.022(12)
C52 0.126(17) 0.088(13) 0.076(12) -0.046(11) -0.038(11) 0.038(12)
C53 0.09(2) 0.09(2) 0.10(3) -0.05(2) -0.02(2) 0.004(19)
Cl1 0.227(15) 0.065(5) 0.124(9) -0.029(5) -0.095(9) -0.027(7)
Cl2 0.078(5) 0.073(6) 0.131(10) -0.057(7) -0.015(6) 0.007(4)
Cl3 0.093(4) 0.110(4) 0.182(7) -0.073(5) 0.023(4) -0.008(3)
C53' 0.10(3) 0.040(15) 0.06(2) -0.028(15) -0.014(18) -0.006(15)
Cl1' 0.137(11) 0.064(7) 0.090(8) -0.037(6) 0.012(8) -0.014(7)
Cl2' 0.168(13) 0.056(6) 0.118(10) -0.030(6) -0.048(9) 0.039(7)

loop_
_geom_bond_atom_site_label_1
_geom_bond_atom_site_label_2
_geom_bond_distance
_geom_bond_site_symmetry_2
_geom_bond_publ_flag
Pt1 C25 2.012(13) . ?
Pt1 O1 2.122(8) . ?
Pt1 P1 2.295(4) . ?
Pt1 P2 2.326(4) . ?
Pt2 C15 2.045(14) 2_756 ?
Pt2 O3 2.125(8) . ?
Pt2 P3 2.279(4) . ?
Pt2 P4 2.304(3) . ?
P1 C33 1.76(2) . ?
P1 C31 1.823(16) . ?
P1 C29 1.84(2) . ?
P2 C39' 1.68(4) . ?
P2 C35 1.79(3) . ?
P2 C37 1.83(2) . ?
P2 C35' 1.85(5) . ?
P2 C37' 1.89(3) . ?
P2 C39 1.96(3) . ?
P3 C43' 1.64(4) . ?
P3 C45 1.789(19) . ?
P3 C43 1.91(3) . ?
P3 C41' 1.92(3) . ?
P3 C41 2.00(3) . ?
P3 C46 2.37(3) . ?
P4 C51 1.775(19) . ?
P4 C47 1.86(2) . ?
P4 C49 1.92(3) . ?
O1 C1 1.260(16) . ?
O2 C1 1.239(16) . ?
O3 C14 1.267(15) . ?
O4 C14 1.229(16) . ?
C1 C2 1.524(18) . ?
C2 C7 1.35(2) . ?
C2 C3 1.360(16) . ?
C3 C4 1.386(17) . ?
C3 H3 0.9500 . ?
C4 C5 1.372(18) . ?
C4 H4 0.9500 . ?
C5 C6 1.367(19) . ?
C5 C8 1.491(18) . ?
C6 C7 1.40(2) . ?
C6 H6 0.9500 . ?
C7 H7 0.9500 . ?
C8 C13 1.358(19) . ?
C8 C9 1.36(2) . ?
C9 C10 1.39(2) . ?
C9 H9 0.9500 . ?
C10 C11 1.37(2) . ?
C10 H10 0.9500 . ?
C11 C12 1.34(2) . ?
C11 C14 1.500(18) . ?
C12 C13 1.37(2) . ?
C12 H12 0.9500 . ?
C13 H13 0.9500 . ?
C15 C16 1.36(2) . ?
C15 C28 1.40(2) . ?
C15 Pt2 2.045(14) 2_756 ?
C16 C17 1.46(3) . ?
C16 H16 0.9500 . ?
C17 C18 1.28(4) . ?
C17 H17 0.9500 . ?
C18 C19 1.45(3) . ?
C18 H18 0.9500 . ?
C19 C20 1.39(3) . ?
C19 C28 1.49(2) . ?
C20 C21 1.34(3) . ?
C20 H20 0.9500 . ?
C21 C22 1.45(3) . ?
C21 C26 1.457(15) . ?
C22 C23 1.35(3) . ?
C22 H22 0.9500 . ?
C23 C24 1.40(2) . ?
C23 H23 0.9500 . ?
C24 C25 1.38(2) . ?
C24 H24 0.9500 . ?
C25 C26 1.46(2) . ?
C26 C27 1.39(2) . ?
C27 C28 1.42(2) . ?
C27 H27 0.9500 . ?
C29 C30 1.49(2) . ?
C29 H29A 0.9900 . ?
C29 H29B 0.9900 . ?
C30 H30A 0.9800 . ?
C30 H30B 0.9800 . ?
C30 H30C 0.9800 . ?
C31 C32 1.54(3) . ?
C31 H31A 0.9900 . ?
C31 H31B 0.9900 . ?
C32 H32A 0.9800 . ?
C32 H32B 0.9800 . ?
C32 H32C 0.9800 . ?
C33 C34 1.51(4) . ?
C33 H33A 0.9900 . ?
C33 H33B 0.9900 . ?
C34 H34A 0.9800 . ?
C34 H34B 0.9800 . ?
C34 H34C 0.9800 . ?
C35 C36 1.54(4) . ?
C35 H35A 0.9900 . ?
C35 H35B 0.9900 . ?
C35 H36E 1.3423 . ?
C36 C35' 1.38(5) . ?
C36 H36A 0.9800 . ?
C36 H36B 0.9800 . ?
C36 H36C 0.9800 . ?
C36 H36D 0.9600 . ?
C36 H36E 0.9600 . ?
C36 H36F 0.9600 . ?
C37 C38 1.56(3) . ?
C37 H37A 0.9900 . ?
C37 H37B 0.9900 . ?
C37 H38E 1.2255 . ?
C38 C37' 1.43(4) . ?
C38 H38A 0.9800 . ?
C38 H38B 0.9800 . ?
C38 H38C 0.9800 . ?
C38 H38D 0.9600 . ?
C38 H38E 0.9600 . ?
C38 H38F 0.9601 . ?
C39 C40 1.40(3) . ?
C39 H39A 0.9900 . ?
C39 H39B 0.9900 . ?
C39 H40E 1.1778 . ?
C35' H35C 0.9900 . ?
C35' H35D 0.9900 . ?
C37' H37C 0.9900 . ?
C37' H37D 0.9900 . ?
C39' C40 1.61(4) . ?
C39' H39C 0.9900 . ?
C39' H39D 0.9900 . ?
C40 H40A 0.9800 . ?
C40 H40B 0.9800 . ?
C40 H40C 0.9800 . ?
C40 H40D 0.9600 . ?
C40 H40E 0.9600 . ?
C40 H40F 0.9600 . ?
C41 C42 1.46(5) . ?
C41 H41A 0.9900 . ?
C41 H41B 0.9900 . ?
C42 H42A 0.9800 . ?
C42 H42B 0.9800 . ?
C42 H42C 0.9800 . ?
C43 C44 1.61(4) . ?
C43 H43A 0.9900 . ?
C43 H43B 0.9900 . ?
C44 H44A 0.9800 . ?
C44 H44B 0.9800 . ?
C44 H44C 0.9800 . ?
C45 C46 1.465(19) . ?
C45 H45A 0.9900 . ?
C45 H45B 0.9900 . ?
C46 H46A 0.9800 . ?
C46 H46B 0.9800 . ?
C46 H46C 0.9800 . ?
C41' C42' 1.41(5) . ?
C41' H41C 0.9900 . ?
C41' H41D 0.9900 . ?
C42' H42D 0.9800 . ?
C42' H42E 0.9800 . ?
C42' H42F 0.9800 . ?
C43' C44' 1.47(6) . ?
C43' H43C 0.9900 . ?
C43' H43D 0.9900 . ?
C44' H44D 0.9800 . ?
C44' H44E 0.9800 . ?
C44' H44F 0.9800 . ?
C47 C48 1.49(3) . ?
C47 H47A 0.9900 . ?
C47 H47B 0.9900 . ?
C48 H48A 0.9800 . ?
C48 H48B 0.9800 . ?
C48 H48C 0.9800 . ?
C49 C50 1.55(6) . ?
C49 H49A 0.9900 . ?
C49 H49B 0.9900 . ?
C50 H50A 0.9800 . ?
C50 H50B 0.9800 . ?
C50 H50C 0.9800 . ?
C51 C52 1.54(3) . ?
C51 H51A 0.9900 . ?
C51 H51B 0.9900 . ?
C52 H52A 0.9800 . ?
C52 H52B 0.9800 . ?
C52 H52C 0.9800 . ?
C53 Cl3 1.73(4) . ?
C53 Cl2 1.75(4) . ?
C53 Cl1 1.76(4) . ?
C53 H53 1.0000 . ?
Cl1 Cl1 1.48(2) 2_766 ?
Cl3 C53' 1.87(4) . ?
C53' Cl2' 1.72(3) . ?
C53' Cl1' 1.77(4) . ?
C53' H53' 1.0000 . ?
Cl4 C54 1.68(5) . ?
Cl5 C54 1.77(2) . ?
Cl6 C54 1.75(2) . ?
C54 H54 1.0000 . ?
Cl7 C55 1.87(4) . ?
Cl8 C55 1.739(19) . ?
Cl9 C55 1.75(4) . ?
C55 H55 1.0000 . ?
